data_4077460
loop_
_publ_author_name
'Gr\"oer, Thomas'
'Scheer, Manfred'

_publ_section_title
;
 Transition-Metal-Substituted Dichlorobismuthanes as Starting Materials
 for Novel Bismuth&#x2212;Transition-Metal Clusters&#x2020;
;
_journal_issue 18
_journal_name_full Organometallics
_journal_page_first 3683
_journal_paper_doi 10.1021/om000372g
_journal_volume 19
_journal_year 2000
_chemical_formula_sum 'C32 H50 Bi Cl7 Mo2 O3'
_chemical_formula_weight 1131.73
_chemical_name_systematic
; 
 ? 
;
_space_group_IT_number 14
_symmetry_cell_setting monoclinic
_symmetry_space_group_name_Hall '-P 2yn'
_symmetry_space_group_name_H-M 'P 1 21/n 1'
_atom_sites_solution_hydrogens geom
_atom_sites_solution_primary direct
_atom_sites_solution_secondary difmap
_audit_creation_method SHELXL
_cell_angle_alpha 90.00
_cell_angle_beta 112.88(3)
_cell_angle_gamma 90.00
_cell_formula_units_Z 4
_cell_length_a 17.835(3)
_cell_length_b 13.276(2)
_cell_length_c 18.353(4)
_cell_measurement_reflns_used 1103
_cell_measurement_temperature 200(1)
_cell_measurement_theta_max 26.62
_cell_measurement_theta_min 1.97
_cell_volume 4003.7(15)
_computing_cell_refinement 'STOE IPDS software'
_computing_data_collection 'STOE IPDS software'
_computing_data_reduction 'STOE IPDS software'
_computing_molecular_graphics 'SIEMENS XP'
_computing_publication_material SHELXL-93
_computing_structure_refinement 'SHELXL-93 (Sheldrick, 1993)'
_computing_structure_solution 'SHELXS-86 (Sheldrick, 1990)'
_diffrn_ambient_temperature 200(1)
_diffrn_measurement_device 'STOE IPDS'
_diffrn_radiation_monochromator graphite
_diffrn_radiation_source 'fine-focus sealed tube'
_diffrn_radiation_type MoK\a
_diffrn_radiation_wavelength 0.71073
_diffrn_reflns_av_R_equivalents 0.0715
_diffrn_reflns_av_sigmaI/netI 0.0479
_diffrn_reflns_limit_h_max 21
_diffrn_reflns_limit_h_min -20
_diffrn_reflns_limit_k_max 16
_diffrn_reflns_limit_k_min -16
_diffrn_reflns_limit_l_max 23
_diffrn_reflns_limit_l_min -23
_diffrn_reflns_number 31289
_diffrn_reflns_theta_max 26.62
_diffrn_reflns_theta_min 1.97
_exptl_absorpt_coefficient_mu 5.499
_exptl_absorpt_correction_type numerical
_exptl_crystal_colour green
_exptl_crystal_density_diffrn 1.878
_exptl_crystal_description route
_exptl_crystal_F_000 2208
_exptl_crystal_size_max 0.23
_exptl_crystal_size_mid 0.23
_exptl_crystal_size_min 0.04
_refine_diff_density_max 1.755
_refine_diff_density_min -2.474
_refine_diff_density_rms 0.184
_refine_ls_extinction_method none
_refine_ls_goodness_of_fit_all 0.954
_refine_ls_goodness_of_fit_obs 1.021
_refine_ls_hydrogen_treatment riding
_refine_ls_matrix_type full
_refine_ls_number_parameters 418
_refine_ls_number_reflns 7928
_refine_ls_number_restraints 0
_refine_ls_restrained_S_all 0.954
_refine_ls_restrained_S_obs 1.021
_refine_ls_R_factor_all 0.0523
_refine_ls_R_factor_obs 0.0430
_refine_ls_shift/esd_max -0.004
_refine_ls_shift/esd_mean 0.000
_refine_ls_structure_factor_coef Fsqd
_refine_ls_weighting_details 'w=1/[\s^2^(Fo^2^)+(0.0771P)^2^+0.0000P] where P=(Fo^2^+2Fc^2^)/3'
_refine_ls_weighting_scheme calc
_refine_ls_wR_factor_all 0.1086
_refine_ls_wR_factor_obs 0.1047
_reflns_number_observed 6494
_reflns_number_total 7928
_reflns_observed_criterion >2sigma(I)
_cod_data_source_file 8.cif
_cod_data_source_block tbi5
_cod_depositor_comments
;
The following automatic conversions were performed:

'_refine_ls_weighting_scheme' value 'calc
w=1/[\s^2^(Fo^2^)+(0.0771P)^2^+0.0000P] where P=(Fo^2^+2Fc^2^)/3' was
changed to 'calc'. New tag '_refine_ls_weighting_details' was
created. The value of the new tag was set to
'w=1/[\s^2^(Fo^2^)+(0.0771P)^2^+0.0000P] where P=(Fo^2^+2Fc^2^)/3'.

Automatic conversion script
Id: cif_fix_values 3143 2015-03-26 13:38:13Z robertas 
;
_cod_original_cell_volume 4003.6(14)
_cod_original_sg_symbol_H-M P2(1)/n
_cod_database_code 4077460

loop_
_symmetry_equiv_pos_as_xyz
'x, y, z'
'-x+1/2, y+1/2, -z+1/2'
'-x, -y, -z'
'x-1/2, -y-1/2, z-1/2'

loop_
_atom_site_aniso_label
_atom_site_aniso_U_11
_atom_site_aniso_U_22
_atom_site_aniso_U_33
_atom_site_aniso_U_23
_atom_site_aniso_U_13
_atom_site_aniso_U_12
Bi 0.02842(13) 0.03333(15) 0.03263(13) 0.00364(9) 0.01585(9) 0.00044(8)
Mo1 0.0269(2) 0.0233(3) 0.0217(2) 0.0004(2) 0.0110(2) 0.0021(2)
Mo2 0.0276(2) 0.0244(3) 0.0203(2) 0.0001(2) 0.0109(2) 0.0002(2)
Cl1 0.0340(7) 0.0307(8) 0.0348(7) 0.0087(6) 0.0160(6) 0.0063(5)
Cl2 0.0292(6) 0.0367(8) 0.0262(6) -0.0072(6) 0.0116(5) -0.0007(5)
Cl3 0.0347(7) 0.0371(8) 0.0258(6) -0.0078(6) 0.0125(5) -0.0037(6)
Cl4 0.0455(9) 0.0511(10) 0.0400(8) -0.0174(7) 0.0208(7) -0.0026(7)
Cl7 0.0411(8) 0.0486(11) 0.0608(10) 0.0224(8) 0.0255(8) 0.0089(7)
Cl6 0.0594(10) 0.0430(10) 0.0550(9) 0.0137(8) 0.0397(8) 0.0141(8)
Cl5 0.0416(9) 0.0495(11) 0.0526(9) 0.0046(8) 0.0079(7) -0.0085(7)
C1 0.034(3) 0.038(4) 0.028(3) -0.004(3) 0.014(2) 0.000(3)
O1 0.068(3) 0.032(3) 0.050(3) 0.017(2) 0.029(2) 0.020(2)
C2 0.032(3) 0.035(4) 0.028(3) 0.002(3) 0.013(2) 0.004(2)
O2 0.060(3) 0.038(3) 0.056(3) 0.017(2) 0.031(2) 0.012(2)
O3 0.049(3) 0.045(3) 0.036(2) 0.001(2) 0.023(2) -0.006(2)
C3 0.025(3) 0.029(3) 0.040(3) 0.004(3) 0.017(2) 0.005(2)
C4 0.038(3) 0.027(3) 0.038(3) 0.001(3) 0.022(3) 0.006(2)
C5 0.039(3) 0.032(3) 0.027(3) -0.005(2) 0.022(2) 0.001(2)
C6 0.032(3) 0.035(3) 0.028(3) 0.006(2) 0.018(2) 0.002(2)
C7 0.030(3) 0.028(3) 0.029(3) 0.002(2) 0.015(2) 0.002(2)
C8 0.054(4) 0.048(4) 0.029(3) -0.007(3) 0.025(3) -0.008(3)
C9 0.075(5) 0.080(6) 0.048(4) -0.024(4) 0.047(4) -0.021(5)
C10 0.063(5) 0.044(4) 0.043(4) -0.021(3) 0.024(3) -0.011(3)
C11 0.061(4) 0.059(5) 0.028(3) 0.001(3) 0.012(3) 0.003(4)
C12 0.033(3) 0.032(3) 0.035(3) -0.002(3) 0.015(2) -0.003(2)
C13 0.042(3) 0.027(3) 0.048(4) -0.004(3) 0.018(3) 0.001(3)
C14 0.045(4) 0.040(4) 0.065(4) -0.006(3) 0.030(3) -0.012(3)
C15 0.038(3) 0.042(4) 0.038(3) -0.004(3) 0.007(3) -0.005(3)
C16 0.028(3) 0.029(3) 0.020(2) -0.002(2) 0.011(2) 0.007(2)
C17 0.029(3) 0.029(3) 0.028(3) 0.003(2) 0.015(2) 0.006(2)
C18 0.027(3) 0.039(3) 0.022(2) -0.002(2) 0.010(2) 0.002(2)
C19 0.029(3) 0.029(3) 0.036(3) -0.007(2) 0.017(2) -0.005(2)
C20 0.032(3) 0.033(3) 0.026(3) 0.001(2) 0.018(2) 0.002(2)
C21 0.033(3) 0.046(4) 0.029(3) -0.002(3) 0.006(2) 0.004(3)
C22 0.059(5) 0.103(8) 0.028(3) 0.012(4) 0.008(3) -0.006(5)
C23 0.043(4) 0.074(6) 0.035(3) -0.016(4) -0.005(3) 0.019(4)
C24 0.053(4) 0.060(5) 0.043(4) -0.023(4) -0.001(3) -0.006(4)
C25 0.032(3) 0.031(3) 0.025(3) -0.001(2) 0.012(2) 0.002(2)
C26 0.058(4) 0.031(4) 0.036(3) -0.009(3) 0.023(3) -0.014(3)
C27 0.036(3) 0.043(4) 0.041(3) -0.015(3) 0.016(3) 0.000(3)
C28 0.043(3) 0.036(4) 0.025(3) -0.005(2) 0.010(2) -0.001(3)
C29 0.046(4) 0.059(5) 0.042(4) -0.001(3) 0.013(3) 0.001(3)
C30 0.055(4) 0.048(5) 0.063(4) 0.013(4) 0.032(4) 0.002(3)
C31 0.104(7) 0.059(6) 0.063(5) -0.003(4) 0.057(5) 0.000(5)
C32 0.076(5) 0.053(5) 0.042(4) -0.013(3) 0.035(4) -0.012(4)

loop_
_atom_site_label
_atom_site_type_symbol
_atom_site_fract_x
_atom_site_fract_y
_atom_site_fract_z
_atom_site_U_iso_or_equiv
_atom_site_thermal_displace_type
_atom_site_occupancy
_atom_site_calc_flag
_atom_site_refinement_flags
Bi Bi 0.130443(12) 0.01010(2) 0.024160(12) 0.03025(9) Uani 1 d .
Mo1 Mo 0.51444(3) -0.14883(4) 0.19114(2) 0.02349(12) Uani 1 d .
Mo2 Mo 0.64783(3) -0.16518(4) 0.14986(2) 0.02358(12) Uani 1 d .
Cl1 Cl 0.61649(8) -0.28677(11) 0.23393(8) 0.0324(3) Uani 1 d .
Cl2 Cl 0.50922(8) -0.22361(11) 0.07055(8) 0.0305(3) Uani 1 d .
Cl3 Cl 0.64767(8) -0.06173(12) 0.25859(8) 0.0323(3) Uani 1 d .
Cl4 Cl 0.01634(10) 0.07834(14) 0.08831(9) 0.0442(4) Uani 1 d .
Cl7 Cl 0.10211(10) 0.16117(14) -0.06259(11) 0.0484(4) Uani 1 d .
Cl6 Cl 0.21583(11) -0.08436(14) -0.03659(10) 0.0471(4) Uani 1 d .
Cl5 Cl 0.25794(10) 0.09945(15) 0.12227(11) 0.0511(4) Uani 1 d .
C1 C 0.4775(4) -0.0210(5) 0.1313(3) 0.0331(13) Uani 1 d .
O1 O 0.4546(3) 0.0518(4) 0.0972(3) 0.0486(12) Uani 1 d .
C2 C 0.6177(4) -0.0349(5) 0.0915(3) 0.0318(13) Uani 1 d .
O2 O 0.6022(3) 0.0399(4) 0.0594(3) 0.0484(12) Uani 1 d .
O3 O 0.1742(3) -0.1421(4) 0.1335(3) 0.0414(10) Uani 1 d .
C3 C 0.3803(3) -0.1420(5) 0.1663(4) 0.0302(12) Uani 1 d .
H3 H 0.3424(3) -0.1234(5) 0.1153(4) 0.036 Uiso 1 calc R
C4 C 0.4213(4) -0.0746(5) 0.2292(3) 0.0322(13) Uani 1 d .
H4 H 0.4157(4) -0.0034(5) 0.2277(3) 0.039 Uiso 1 calc R
C5 C 0.4718(4) -0.1323(5) 0.2944(3) 0.0294(12) Uani 1 d .
C6 C 0.4622(3) -0.2352(5) 0.2707(3) 0.0294(12) Uani 1 d .
H6 H 0.4900(3) -0.2904(5) 0.3028(3) 0.035 Uiso 1 calc R
C7 C 0.4053(3) -0.2422(4) 0.1921(3) 0.0278(11) Uani 1 d .
C8 C 0.5182(4) -0.0955(6) 0.3774(4) 0.041(2) Uani 1 d .
C9 C 0.4585(5) -0.1166(7) 0.4171(5) 0.061(2) Uani 1 d .
H9A H 0.4835(16) -0.0971(45) 0.4730(10) 0.091 Uiso 1 calc R
H9B H 0.4453(30) -0.1885(10) 0.4131(32) 0.091 Uiso 1 calc R
H9C H 0.4086(16) -0.0775(36) 0.3907(24) 0.091 Uiso 1 calc R
C10 C 0.5347(5) 0.0176(6) 0.3776(4) 0.049(2) Uani 1 d .
H10A H 0.5623(29) 0.0318(8) 0.3418(25) 0.073 Uiso 1 calc R
H10B H 0.5694(27) 0.0390(9) 0.4313(8) 0.073 Uiso 1 calc R
H10C H 0.4831(6) 0.0544(6) 0.3598(30) 0.073 Uiso 1 calc R
C11 C 0.5977(5) -0.1538(6) 0.4175(4) 0.051(2) Uani 1 d .
H11A H 0.6211(19) -0.1377(34) 0.4740(7) 0.076 Uiso 1 calc R
H11B H 0.6361(13) -0.1348(32) 0.3936(23) 0.076 Uiso 1 calc R
H11C H 0.5867(7) -0.2263(6) 0.4105(29) 0.076 Uiso 1 calc R
C12 C 0.3675(4) -0.3391(5) 0.1518(3) 0.0329(13) Uani 1 d .
C13 C 0.4310(4) -0.4230(5) 0.1649(4) 0.0387(14) Uani 1 d .
H13A H 0.4613(20) -0.4332(25) 0.2217(4) 0.058 Uiso 1 calc R
H13B H 0.4689(18) -0.4035(17) 0.1404(25) 0.058 Uiso 1 calc R
H13C H 0.4034(5) -0.4857(10) 0.1409(25) 0.058 Uiso 1 calc R
C14 C 0.3072(4) -0.3723(6) 0.1879(5) 0.047(2) Uani 1 d .
H14A H 0.3372(4) -0.3942(38) 0.2426(11) 0.071 Uiso 1 calc R
H14B H 0.2742(22) -0.4282(27) 0.1570(19) 0.071 Uiso 1 calc R
H14C H 0.2717(21) -0.3157(13) 0.1873(29) 0.071 Uiso 1 calc R
C15 C 0.3202(4) -0.3225(6) 0.0653(4) 0.042(2) Uani 1 d .
H15A H 0.2923(25) -0.3849(12) 0.0411(7) 0.063 Uiso 1 calc R
H15B H 0.3574(6) -0.3026(38) 0.0402(7) 0.063 Uiso 1 calc R
H15C H 0.2800(21) -0.2691(27) 0.0580(4) 0.063 Uiso 1 calc R
C16 C 0.7061(3) -0.2647(4) 0.0788(3) 0.0255(11) Uani 1 d .
C17 C 0.7479(3) -0.2843(5) 0.1584(3) 0.0276(12) Uani 1 d .
H17 H 0.7507(3) -0.3483(5) 0.1826(3) 0.033 Uiso 1 calc R
C18 C 0.7860(3) -0.1953(5) 0.1989(3) 0.0295(12) Uani 1 d .
C19 C 0.7650(3) -0.1170(5) 0.1424(3) 0.0300(12) Uani 1 d .
H19 H 0.7812(3) -0.0485(5) 0.1521(3) 0.036 Uiso 1 calc R
C20 C 0.7158(3) -0.1589(5) 0.0691(3) 0.0281(12) Uani 1 d .
H20 H 0.6926(3) -0.1230(5) 0.0207(3) 0.034 Uiso 1 calc R
C21 C 0.8534(4) -0.1935(5) 0.2796(3) 0.0377(14) Uani 1 d .
C22 C 0.8254(5) -0.2435(8) 0.3389(4) 0.066(3) Uani 1 d .
H22A H 0.7826(29) -0.2026(26) 0.3453(29) 0.099 Uiso 1 calc R
H22B H 0.8715(10) -0.2494(48) 0.3900(12) 0.099 Uiso 1 calc R
H22C H 0.8040(37) -0.3107(20) 0.3199(19) 0.099 Uiso 1 calc R
C23 C 0.9220(4) -0.2540(7) 0.2724(4) 0.057(2) Uani 1 d .
H23A H 0.9647(18) -0.2644(41) 0.3251(5) 0.086 Uiso 1 calc R
H23B H 0.9446(25) -0.2175(22) 0.2392(30) 0.086 Uiso 1 calc R
H23C H 0.9012(9) -0.3195(19) 0.2483(34) 0.086 Uiso 1 calc R
C24 C 0.8809(5) -0.0860(7) 0.3026(4) 0.058(2) Uani 1 d .
H24A H 0.9094(31) -0.0613(16) 0.2700(24) 0.087 Uiso 1 calc R
H24B H 0.9178(29) -0.0837(10) 0.3585(10) 0.087 Uiso 1 calc R
H24C H 0.8334(6) -0.0434(11) 0.2942(33) 0.087 Uiso 1 calc R
C25 C 0.6704(3) -0.3414(5) 0.0153(3) 0.0291(12) Uani 1 d .
C26 C 0.6336(4) -0.4316(5) 0.0424(4) 0.0402(15) Uani 1 d .
H26A H 0.6105(28) -0.4793(19) -0.0014(10) 0.060 Uiso 1 calc R
H26B H 0.5906(21) -0.4077(7) 0.0590(28) 0.060 Uiso 1 calc R
H26C H 0.6762(7) -0.4651(23) 0.0870(20) 0.060 Uiso 1 calc R
C27 C 0.7414(4) -0.3779(5) -0.0040(4) 0.0398(15) Uani 1 d .
H27A H 0.7210(5) -0.4208(30) -0.0512(18) 0.060 Uiso 1 calc R
H27B H 0.7791(16) -0.4166(31) 0.0407(12) 0.060 Uiso 1 calc R
H27C H 0.7699(18) -0.3198(6) -0.0140(28) 0.060 Uiso 1 calc R
C28 C 0.6053(4) -0.2949(5) -0.0573(3) 0.0354(14) Uani 1 d .
H28A H 0.5618(14) -0.2675(31) -0.0431(7) 0.053 Uiso 1 calc R
H28B H 0.5828(20) -0.3465(9) -0.0982(11) 0.053 Uiso 1 calc R
H28C H 0.6293(7) -0.2406(24) -0.0774(16) 0.053 Uiso 1 calc R
C29 C 0.1124(4) -0.2204(6) 0.1154(4) 0.050(2) Uani 1 d .
H29A H 0.1290(4) -0.2806(6) 0.0935(4) 0.060 Uiso 1 calc R
H29B H 0.0597(4) -0.1958(6) 0.0763(4) 0.060 Uiso 1 calc R
C30 C 0.1052(5) -0.2452(6) 0.1909(5) 0.053(2) Uani 1 d .
H30A H 0.1394(5) -0.3039(6) 0.2169(5) 0.063 Uiso 1 calc R
H30B H 0.0480(5) -0.2590(6) 0.1831(5) 0.063 Uiso 1 calc R
C31 C 0.1361(6) -0.1501(7) 0.2374(5) 0.068(2) Uani 1 d .
H31A H 0.0926(6) -0.0986(7) 0.2236(5) 0.081 Uiso 1 calc R
H31B H 0.1567(6) -0.1634(7) 0.2950(5) 0.081 Uiso 1 calc R
C32 C 0.2031(5) -0.1167(7) 0.2138(4) 0.053(2) Uani 1 d .
H32A H 0.2125(5) -0.0433(7) 0.2215(4) 0.064 Uiso 1 calc R
H32B H 0.2544(5) -0.1528(7) 0.2443(4) 0.064 Uiso 1 calc R

loop_
_atom_type_symbol
_atom_type_description
_atom_type_scat_dispersion_real
_atom_type_scat_dispersion_imag
_atom_type_scat_source
C C 0.0033 0.0016 'International Tables Vol C Tables 4.2.6.8 and 6.1.1.4'
H H 0.0000 0.0000 'International Tables Vol C Tables 4.2.6.8 and 6.1.1.4'
O O 0.0106 0.0060 'International Tables Vol C Tables 4.2.6.8 and 6.1.1.4'
Cl Cl 0.1484 0.1585 'International Tables Vol C Tables 4.2.6.8 and 6.1.1.4'
Mo Mo -1.6832 0.6857 'International Tables Vol C Tables 4.2.6.8 and 6.1.1.4'
Bi Bi -4.1077 10.2566 'International Tables Vol C Tables 4.2.6.8 and 6.1.1.4'

loop_
_geom_angle_atom_site_label_1
_geom_angle_atom_site_label_2
_geom_angle_atom_site_label_3
_geom_angle
_geom_angle_site_symmetry_3
Cl7 Bi Cl6 97.14(6) .
Cl7 Bi Cl5 88.89(7) .
Cl6 Bi Cl5 90.98(7) .
Cl7 Bi O3 173.20(11) .
Cl6 Bi O3 84.78(11) .
Cl5 Bi O3 84.55(11) .
Cl7 Bi Cl4 90.46(6) .
Cl6 Bi Cl4 168.22(6) .
Cl5 Bi Cl4 98.17(6) .
O3 Bi Cl4 88.71(11) .
Cl7 Bi Cl4 88.17(6) 3
Cl6 Bi Cl4 90.98(6) 3
Cl5 Bi Cl4 176.65(6) 3
O3 Bi Cl4 98.34(11) 3
Cl4 Bi Cl4 80.24(5) 3
C1 Mo1 C3 75.9(2) .
C1 Mo1 C4 70.9(2) .
C3 Mo1 C4 36.6(2) .
C1 Mo1 C5 103.2(2) .
C3 Mo1 C5 60.0(2) .
C4 Mo1 C5 35.9(2) .
C1 Mo1 C7 111.2(2) .
C3 Mo1 C7 36.3(2) .
C4 Mo1 C7 60.6(2) .
C5 Mo1 C7 59.9(2) .
C1 Mo1 C6 129.9(2) .
C3 Mo1 C6 59.5(2) .
C4 Mo1 C6 59.9(2) .
C5 Mo1 C6 35.8(2) .
C7 Mo1 C6 35.4(2) .
C1 Mo1 Cl2 87.6(2) .
C3 Mo1 Cl2 99.9(2) .
C4 Mo1 Cl2 134.1(2) .
C5 Mo1 Cl2 152.9(2) .
C7 Mo1 Cl2 93.15(14) .
C6 Mo1 Cl2 119.8(2) .
C1 Mo1 Cl1 148.0(2) .
C3 Mo1 Cl1 133.0(2) .
C4 Mo1 Cl1 139.4(2) .
C5 Mo1 Cl1 104.2(2) .
C7 Mo1 Cl1 96.78(15) .
C6 Mo1 Cl1 82.0(2) .
Cl2 Mo1 Cl1 75.34(5) .
C1 Mo1 Cl3 85.7(2) .
C3 Mo1 Cl3 144.3(2) .
C4 Mo1 Cl3 108.5(2) .
C5 Mo1 Cl3 95.9(2) .
C7 Mo1 Cl3 152.37(14) .
C6 Mo1 Cl3 117.06(15) .
Cl2 Mo1 Cl3 109.75(5) .
Cl1 Mo1 Cl3 75.26(5) .
C1 Mo1 Mo2 92.9(2) .
C3 Mo1 Mo2 154.6(2) .
C4 Mo1 Mo2 158.4(2) .
C5 Mo1 Mo2 145.38(15) .
C7 Mo1 Mo2 140.76(14) .
C6 Mo1 Mo2 137.00(15) .
Cl2 Mo1 Mo2 56.21(4) .
Cl1 Mo1 Mo2 55.07(4) .
Cl3 Mo1 Mo2 54.48(4) .
C2 Mo2 C19 77.5(2) .
C2 Mo2 C20 73.6(2) .
C19 Mo2 C20 36.4(2) .
C2 Mo2 C18 112.6(2) .
C19 Mo2 C18 36.2(2) .
C20 Mo2 C18 59.7(2) .
C2 Mo2 C17 131.4(2) .
C19 Mo2 C17 59.5(2) .
C20 Mo2 C17 58.6(2) .
C18 Mo2 C17 35.6(2) .
C2 Mo2 C16 105.9(2) .
C19 Mo2 C16 60.3(2) .
C20 Mo2 C16 36.1(2) .
C18 Mo2 C16 59.1(2) .
C17 Mo2 C16 34.2(2) .
C2 Mo2 Cl3 82.2(2) .
C19 Mo2 Cl3 100.9(2) .
C20 Mo2 Cl3 134.0(2) .
C18 Mo2 Cl3 96.88(15) .
C17 Mo2 Cl3 124.88(14) .
C16 Mo2 Cl3 155.95(13) .
C2 Mo2 Cl1 146.3(2) .
C19 Mo2 Cl1 132.5(2) .
C20 Mo2 Cl1 138.9(2) .
C18 Mo2 Cl1 96.4(2) .
C17 Mo2 Cl1 82.34(15) .
C16 Mo2 Cl1 103.70(15) .
Cl3 Mo2 Cl1 77.33(5) .
C2 Mo2 Cl2 87.5(2) .
C19 Mo2 Cl2 143.29(15) .
C20 Mo2 Cl2 107.27(15) .
C18 Mo2 Cl2 148.6(2) .
C17 Mo2 Cl2 113.02(15) .
C16 Mo2 Cl2 93.07(14) .
Cl3 Mo2 Cl2 110.11(5) .
Cl1 Mo2 Cl2 74.98(5) .
C2 Mo2 Mo1 89.9(2) .
C19 Mo2 Mo1 156.2(2) .
C20 Mo2 Mo1 156.35(14) .
C18 Mo2 Mo1 143.84(13) .
C17 Mo2 Mo1 138.29(14) .
C16 Mo2 Mo1 143.45(14) .
Cl3 Mo2 Mo1 56.95(4) .
Cl1 Mo2 Mo1 56.47(4) .
Cl2 Mo2 Mo1 54.10(4) .
Mo2 Cl1 Mo1 68.45(4) .
Mo1 Cl2 Mo2 69.69(4) .
Mo2 Cl3 Mo1 68.57(4) .
Bi Cl4 Bi 99.76(5) 3
O1 C1 Mo1 178.4(6) .
O2 C2 Mo2 178.5(5) .
C32 O3 C29 110.4(5) .
C32 O3 Bi 118.5(4) .
C29 O3 Bi 112.6(4) .
C4 C3 C7 108.8(5) .
C4 C3 Mo1 72.0(3) .
C7 C3 Mo1 74.1(3) .
C5 C4 C3 107.7(5) .
C5 C4 Mo1 73.9(3) .
C3 C4 Mo1 71.4(3) .
C4 C5 C6 107.5(5) .
C4 C5 C8 126.9(6) .
C6 C5 C8 125.1(6) .
C4 C5 Mo1 70.2(3) .
C6 C5 Mo1 72.3(3) .
C8 C5 Mo1 129.3(4) .
C7 C6 C5 109.2(5) .
C7 C6 Mo1 72.2(3) .
C5 C6 Mo1 71.9(3) .
C6 C7 C3 106.7(5) .
C6 C7 C12 124.5(5) .
C3 C7 C12 127.7(5) .
C6 C7 Mo1 72.5(3) .
C3 C7 Mo1 69.7(3) .
C12 C7 Mo1 132.1(4) .
C5 C8 C10 110.6(6) .
C5 C8 C11 111.4(6) .
C10 C8 C11 110.7(6) .
C5 C8 C9 102.2(5) .
C10 C8 C9 110.3(6) .
C11 C8 C9 111.3(6) .
C15 C12 C7 110.8(5) .
C15 C12 C14 107.5(5) .
C7 C12 C14 106.7(5) .
C15 C12 C13 110.5(5) .
C7 C12 C13 112.3(5) .
C14 C12 C13 108.8(6) .
C17 C16 C20 106.0(5) .
C17 C16 C25 126.0(5) .
C20 C16 C25 127.3(5) .
C17 C16 Mo2 72.2(3) .
C20 C16 Mo2 67.8(3) .
C25 C16 Mo2 131.9(4) .
C16 C17 C18 110.3(5) .
C16 C17 Mo2 73.6(3) .
C18 C17 Mo2 70.8(3) .
C19 C18 C17 106.9(5) .
C19 C18 C21 126.6(6) .
C17 C18 C21 124.4(5) .
C19 C18 Mo2 69.4(3) .
C17 C18 Mo2 73.6(3) .
C21 C18 Mo2 135.0(4) .
C20 C19 C18 107.5(5) .
C20 C19 Mo2 72.3(3) .
C18 C19 Mo2 74.5(3) .
C19 C20 C16 109.2(5) .
C19 C20 Mo2 71.3(3) .
C16 C20 Mo2 76.1(3) .
C18 C21 C23 105.8(5) .
C18 C21 C24 109.7(6) .
C23 C21 C24 109.8(6) .
C18 C21 C22 109.9(5) .
C23 C21 C22 109.5(7) .
C24 C21 C22 111.9(7) .
C16 C25 C28 110.9(5) .
C16 C25 C27 105.0(5) .
C28 C25 C27 110.4(5) .
C16 C25 C26 112.6(5) .
C28 C25 C26 108.9(5) .
C27 C25 C26 109.1(5) .
O3 C29 C30 106.2(6) .
C29 C30 C31 101.4(6) .
C32 C31 C30 104.1(6) .
O3 C32 C31 103.0(6) .

loop_
_geom_bond_atom_site_label_1
_geom_bond_atom_site_label_2
_geom_bond_distance
_geom_bond_site_symmetry_2
Bi Cl7 2.487(2) .
Bi Cl6 2.541(2) .
Bi Cl5 2.576(2) .
Bi O3 2.739(5) .
Bi Cl4 2.866(2) .
Bi Cl4 2.879(2) 3
Mo1 C1 1.990(7) .
Mo1 C3 2.256(5) .
Mo1 C4 2.263(6) .
Mo1 C5 2.311(5) .
Mo1 C7 2.314(6) .
Mo1 C6 2.317(5) .
Mo1 Cl2 2.3942(14) .
Mo1 Cl1 2.484(2) .
Mo1 Cl3 2.496(2) .
Mo1 Mo2 2.7717(8) .
Mo2 C2 1.995(6) .
Mo2 C19 2.240(5) .
Mo2 C20 2.252(5) .
Mo2 C18 2.306(5) .
Mo2 C17 2.344(5) .
Mo2 C16 2.361(5) .
Mo2 Cl3 2.4234(14) .
Mo2 Cl1 2.443(2) .
Mo2 Cl2 2.456(2) .
Cl4 Bi 2.879(2) 3
C1 O1 1.138(8) .
C2 O2 1.132(8) .
O3 C32 1.399(8) .
O3 C29 1.456(9) .
C3 C4 1.418(9) .
C3 C7 1.423(8) .
C4 C5 1.412(8) .
C5 C6 1.423(9) .
C5 C8 1.504(8) .
C6 C7 1.407(8) .
C7 C12 1.507(8) .
C8 C10 1.530(10) .
C8 C11 1.529(10) .
C8 C9 1.532(9) .
C12 C15 1.496(8) .
C12 C14 1.532(9) .
C12 C13 1.539(9) .
C16 C17 1.382(7) .
C16 C20 1.434(8) .
C16 C25 1.492(8) .
C17 C18 1.421(8) .
C18 C19 1.412(9) .
C18 C21 1.501(7) .
C19 C20 1.403(8) .
C21 C23 1.511(10) .
C21 C24 1.515(11) .
C21 C22 1.516(10) .
C25 C28 1.516(8) .
C25 C27 1.521(8) .
C25 C26 1.539(9) .
C29 C30 1.478(10) .
C30 C31 1.504(12) .
C31 C32 1.489(11) .
